data_2106973
loop_
_publ_author_name
'Gruettner, A.'
'Potel, M.'
'Yvon, K.'
'Chevrel, R.'
'Sergent, M.'
'Seeber, B.'

_publ_section_title
;
 In3 Mo15 Se19, Containing Isolated Mo6 and Mo9 Clusters
;
_journal_name_full 'Acta Crystallographica B (24,1968-38,1982)'
_journal_page_first 285
_journal_page_last 292
_journal_volume 35
_journal_year 1979
_chemical_formula_sum 'In3.3 Mo15 Se19'
_space_group_IT_number 176
_symmetry_space_group_name_Hall '-P 6c'
_symmetry_space_group_name_H-M 'P 63/m'
_cell_angle_alpha 90
_cell_angle_beta 90
_cell_angle_gamma 120
_cell_formula_units_Z 2
_cell_length_a 9.83
_cell_length_b 9.83
_cell_length_c 19.4
_cell_volume 1623.452
_citation_journal_id_ASTM ACBCAR
_cod_data_source_file Gruettner_ACBCAR_1979_1295.cif
_cod_data_source_block In3.3Mo15Se19
_cod_database_code 2106973

loop_
_symmetry_equiv_pos_as_xyz
x,y,z
x-y,x,z+1/2
-y,x-y,z
-x,-y,z+1/2
-x+y,-x,z
y,-x+y,z+1/2
-x,-y,-z
-x+y,-x,-z-1/2
y,-x+y,-z
x,y,-z-1/2
x-y,x,-z
-y,x-y,-z-1/2

loop_
_atom_site_label
_atom_site_type_symbol
_atom_site_fract_x
_atom_site_fract_y
_atom_site_fract_z
_atom_site_occupancy
_atom_site_U_iso_or_equiv
Mo3 Mo 0.3186 0.5039 0.1336 1 0.0
Se2 Se 0.3333 0.6667 0.0307 1 0.0
Se4 Se 0.7133 0.0342 0.0522 1 0.0
Se5 Se 0.0113 0.3812 0.1376 1 0.0
In2 In 0.2254 0.0472 0.25 0.44 0.0
In1 In 0.6667 0.3333 0.1259 1 0.0
Mo2 Mo 0.0145 0.1646 0.0564 1 0.0
Mo1 Mo 0.1661 0.5092 0.25 1 0.0
Se3 Se 0.3178 0.3544 0.25 1 0.0
Se1 Se 0 0 0.1605 1 0.0
